data_2008666
loop_
_publ_author_name
'Rodr\'iguez-Mart\'in, Yolanda'
'Gonz\'alez-Platas, Javier'
'Ruiz-P\'erez, Catalina'

_publ_section_title
;
 Diaquabis(2,2'-bipyridine-<i>N</i>,<i>N</i>')nickel(II) diperchlorate
;
_journal_issue 7
_journal_name_full 'Acta Crystallographica Section C'
_journal_page_first 1087
_journal_page_last 1090
_journal_paper_doi 10.1107/S0108270199003881
_journal_volume 55
_journal_year 1999
_chemical_formula_iupac '[Ni (C10 H8 N2)2 (H2 O)2] (Cl O4)2'
_chemical_formula_sum 'C20 H20 Cl2 N4 Ni O10'
_chemical_formula_weight 606.01
_chemical_name_systematic
;
Diaquabis(2,2'-bipyridine)nickel (II) Diperchlorate
;
_space_group_IT_number 14
_symmetry_cell_setting monoclinic
_symmetry_space_group_name_Hall '-P 2yn'
_symmetry_space_group_name_H-M 'P 1 21/n 1'
_cell_angle_alpha 90.00
_cell_angle_beta 92.140(10)
_cell_angle_gamma 90.00
_cell_formula_units_Z 4
_cell_length_a 10.0030(10)
_cell_length_b 14.7440(10)
_cell_length_c 17.242(2)
_cell_measurement_reflns_used 25
_cell_measurement_temperature 293(2)
_cell_measurement_theta_max 20.28
_cell_measurement_theta_min 15.97
_cell_volume 2541.1(4)
_computing_cell_refinement 'CAD-4 EXPRESS (Enraf-Nonius, 1994)'
_computing_data_collection 'CAD-4 EXPRESS (Enraf-Nonius, 1994)'
_computing_data_reduction 'XCAD4 (Harms, 1997)'
_computing_molecular_graphics 'ORTEX (McArdle, 1993)'
_computing_publication_material 'PLATON (Spek, 1990)'
_computing_structure_refinement 'SHELXL-97 (Sheldrick, 1997)'
_computing_structure_solution 'SIR97 (Altomare et al., 1999)'
_diffrn_ambient_temperature 293(2)
_diffrn_measured_fraction_theta_full 0.999
_diffrn_measured_fraction_theta_max 0.999
_diffrn_measurement_device_type 'Enraf-Nonius CAD-4'
_diffrn_measurement_method \w
_diffrn_radiation_monochromator graphite
_diffrn_radiation_source 'fine-focus sealed tube'
_diffrn_radiation_type MoK\a
_diffrn_radiation_wavelength 0.71073
_diffrn_reflns_av_R_equivalents 0.014
_diffrn_reflns_av_sigmaI/netI 0.0302
_diffrn_reflns_limit_h_max 14
_diffrn_reflns_limit_h_min -14
_diffrn_reflns_limit_k_max 20
_diffrn_reflns_limit_k_min 0
_diffrn_reflns_limit_l_max 24
_diffrn_reflns_limit_l_min 0
_diffrn_reflns_number 7590
_diffrn_reflns_theta_full 29.97
_diffrn_reflns_theta_max 29.97
_diffrn_reflns_theta_min 2.36
_diffrn_standards_decay_% 3
_diffrn_standards_interval_time 120
_diffrn_standards_number 3
_exptl_absorpt_coefficient_mu 1.034
_exptl_absorpt_correction_T_max 0.733
_exptl_absorpt_correction_T_min 0.527
_exptl_absorpt_correction_type '\y scan'
_exptl_absorpt_process_details '(North et al., 1968)'
_exptl_crystal_colour violet
_exptl_crystal_density_diffrn 1.584
_exptl_crystal_density_method 'not measured'
_exptl_crystal_description prism
_exptl_crystal_F_000 1240
_exptl_crystal_size_max 0.57
_exptl_crystal_size_mid 0.44
_exptl_crystal_size_min 0.30
_refine_diff_density_max 0.621
_refine_diff_density_min -0.460
_refine_ls_extinction_method none
_refine_ls_goodness_of_fit_ref 1.012
_refine_ls_hydrogen_treatment mixed
_refine_ls_matrix_type full
_refine_ls_number_parameters 347
_refine_ls_number_reflns 7374
_refine_ls_number_restraints 0
_refine_ls_restrained_S_all 1.012
_refine_ls_R_factor_all 0.085
_refine_ls_R_factor_gt 0.045
_refine_ls_shift/su_max 0.001
_refine_ls_shift/su_mean 0.000
_refine_ls_structure_factor_coef Fsqd
_refine_ls_weighting_details 'calc w = 1/[\s^2^(Fo^2^)+(0.0751P)^2^+1.1522P] where P = (Fo^2^+2Fc^2^)/3'
_refine_ls_weighting_scheme calc
_refine_ls_wR_factor_ref 0.143
_reflns_number_gt 4959
_reflns_number_total 7374
_reflns_threshold_expression I>2\s(I)
_cod_data_source_file fg1527.cif
_cod_data_source_block fg1527
_cod_depositor_comments
;
The following automatic conversions were performed:
'_symmetry_cell_setting' value 'Monoclinic' changed to 'monoclinic'
according to '/home/saulius/struct/CIF-dictionaries/cif_core.dic'
dictionary named 'cif_core.dic' version 2.4.1 from 2010-06-29.

Automatic conversion script
Id: cif_fix_enum 1527 2010-12-29 10:47:43Z saulius 
;
_cod_original_sg_symbol_H-M 'P 21/n'
_cod_database_code 2008666
_cod_database_fobs_code 2008666

loop_
_symmetry_equiv_pos_as_xyz
'x, y, z'
'-x+1/2, y+1/2, -z+1/2'
'-x, -y, -z'
'x-1/2, -y-1/2, z-1/2'

loop_
_atom_site_label
_atom_site_fract_x
_atom_site_fract_y
_atom_site_fract_z
_atom_site_U_iso_or_equiv
_atom_site_adp_type
_atom_site_calc_flag
_atom_site_refinement_flags
_atom_site_occupancy
_atom_site_disorder_assembly
_atom_site_disorder_group
_atom_site_type_symbol
Ni1 0.10264(3) 0.17022(2) 0.732189(18) 0.04220(11) Uani d . 1 . . Ni
N1 -0.0799(2) 0.12378(16) 0.68854(13) 0.0481(5) Uani d . 1 . . N
N2 0.1628(2) 0.06172(15) 0.66524(12) 0.0463(5) Uani d . 1 . . N
N3 0.2898(2) 0.20758(17) 0.77503(14) 0.0510(5) Uani d . 1 . . N
N4 0.1193(2) 0.08948(16) 0.82965(13) 0.0503(5) Uani d . 1 . . N
C1 -0.1991(3) 0.1624(2) 0.6989(2) 0.0640(8) Uani d . 1 . . C
H1 -0.2035 0.2120 0.7320 0.077 Uiso calc R 1 . . H
C2 -0.3155(3) 0.1315(3) 0.6624(2) 0.0744(10) Uani d . 1 . . C
H2 -0.3966 0.1606 0.6698 0.089 Uiso calc R 1 . . H
C3 -0.3094(3) 0.0579(3) 0.6156(2) 0.0739(9) Uani d . 1 . . C
H3 -0.3869 0.0354 0.5911 0.089 Uiso calc R 1 . . H
C4 -0.1876(3) 0.0164(2) 0.60450(18) 0.0620(7) Uani d . 1 . . C
H4 -0.1824 -0.0344 0.5728 0.074 Uiso calc R 1 . . H
C5 -0.0743(3) 0.05145(18) 0.64102(14) 0.0452(5) Uani d . 1 . . C
C6 0.0625(3) 0.01506(18) 0.62952(13) 0.0448(5) Uani d . 1 . . C
C7 0.0871(3) -0.0612(2) 0.58573(18) 0.0597(7) Uani d . 1 . . C
H7 0.0170 -0.0920 0.5604 0.072 Uiso calc R 1 . . H
C8 0.2175(4) -0.0912(2) 0.5800(2) 0.0693(9) Uani d . 1 . . C
H8 0.2359 -0.1430 0.5516 0.083 Uiso calc R 1 . . H
C9 0.3181(4) -0.0443(2) 0.6163(2) 0.0673(9) Uani d . 1 . . C
H9 0.4063 -0.0633 0.6125 0.081 Uiso calc R 1 . . H
C10 0.2884(3) 0.0319(2) 0.65876(18) 0.0583(7) Uani d . 1 . . C
H10 0.3579 0.0636 0.6837 0.070 Uiso calc R 1 . . H
C11 0.3691(3) 0.2709(2) 0.7449(2) 0.0615(7) Uani d . 1 . . C
H11 0.3382 0.3033 0.7017 0.074 Uiso calc R 1 . . H
C12 0.4956(3) 0.2893(3) 0.7765(3) 0.0792(11) Uani d . 1 . . C
H12 0.5492 0.3331 0.7544 0.095 Uiso calc R 1 . . H
C13 0.5400(3) 0.2423(3) 0.8400(3) 0.0836(12) Uani d . 1 . . C
H13 0.6256 0.2525 0.8611 0.100 Uiso calc R 1 . . H
C14 0.4584(3) 0.1798(3) 0.8729(2) 0.0749(10) Uani d . 1 . . C
H14 0.4865 0.1495 0.9179 0.090 Uiso calc R 1 . . H
C15 0.3327(3) 0.1620(2) 0.83853(17) 0.0544(7) Uani d . 1 . . C
C16 0.2392(3) 0.0925(2) 0.86723(16) 0.0548(6) Uani d . 1 . . C
C17 0.2693(4) 0.0332(3) 0.9282(2) 0.0821(11) Uani d . 1 . . C
H17 0.3515 0.0372 0.9550 0.098 Uiso calc R 1 . . H
C18 0.1791(5) -0.0303(3) 0.9485(2) 0.0914(13) Uani d . 1 . . C
H18 0.1999 -0.0711 0.9883 0.110 Uiso calc R 1 . . H
C19 0.0566(5) -0.0338(3) 0.9099(2) 0.0807(10) Uani d . 1 . . C
H19 -0.0065 -0.0770 0.9227 0.097 Uiso calc R 1 . . H
C20 0.0294(3) 0.0284(2) 0.85159(18) 0.0633(8) Uani d . 1 . . C
H20 -0.0546 0.0278 0.8266 0.076 Uiso calc R 1 . . H
O1W 0.0182(3) 0.27527(17) 0.79478(14) 0.0633(6) Uani d . 1 . . O
H11W 0.009(5) 0.314(3) 0.778(3) 0.093(8) Uiso d . 1 . . H
H12W 0.000(4) 0.272(3) 0.835(3) 0.093(8) Uiso d . 1 . . H
O2W 0.1140(2) 0.26025(17) 0.63871(13) 0.0629(6) Uani d . 1 . . O
H21W 0.144(4) 0.242(3) 0.603(3) 0.093(8) Uiso d . 1 . . H
H22W 0.054(5) 0.290(3) 0.627(3) 0.093(8) Uiso d . 1 . . H
Cl2 -0.13768(8) 0.43823(6) 0.66303(5) 0.0681(2) Uani d . 1 . . Cl
Cl1 -0.13387(8) 0.29442(6) 0.99278(4) 0.06027(19) Uani d . 1 . . Cl
O1 -0.1173(5) 0.2302(3) 0.9337(2) 0.1439(16) Uani d . 1 . . O
O2 -0.0754(3) 0.3776(2) 0.9750(2) 0.1193(12) Uani d . 1 . . O
O3 -0.0825(3) 0.2624(3) 1.06448(18) 0.1099(11) Uani d . 1 . . O
O4 -0.2759(3) 0.3093(2) 1.00142(17) 0.0964(9) Uani d . 1 . . O
O5 -0.2456(4) 0.3973(3) 0.6954(3) 0.1591(19) Uani d . 1 . . O
O6 -0.0905(4) 0.3839(3) 0.6020(2) 0.1357(15) Uani d . 1 . . O
O7 -0.1779(3) 0.5237(2) 0.6345(2) 0.1150(12) Uani d . 1 . . O
O8 -0.0307(3) 0.4452(3) 0.7200(2) 0.1134(11) Uani d . 1 . . O

loop_
_atom_site_aniso_label
_atom_site_aniso_U_11
_atom_site_aniso_U_22
_atom_site_aniso_U_33
_atom_site_aniso_U_12
_atom_site_aniso_U_13
_atom_site_aniso_U_23
Ni1 0.03675(16) 0.05050(19) 0.03953(16) 0.00076(13) 0.00395(11) -0.00389(13)
N1 0.0385(10) 0.0584(13) 0.0473(11) 0.0014(9) 0.0021(8) -0.0068(10)
N2 0.0421(10) 0.0528(12) 0.0446(11) 0.0070(9) 0.0073(8) -0.0001(9)
N3 0.0431(11) 0.0581(13) 0.0520(12) -0.0046(10) 0.0040(9) -0.0105(10)
N4 0.0534(12) 0.0543(13) 0.0432(11) 0.0008(10) 0.0034(9) -0.0007(9)
C1 0.0437(13) 0.075(2) 0.0732(19) 0.0072(13) 0.0022(13) -0.0224(16)
C2 0.0392(14) 0.095(3) 0.089(2) 0.0055(15) 0.0014(14) -0.016(2)
C3 0.0464(15) 0.097(3) 0.078(2) -0.0142(16) -0.0039(14) -0.014(2)
C4 0.0596(16) 0.0675(19) 0.0587(16) -0.0123(14) 0.0006(13) -0.0135(14)
C5 0.0468(12) 0.0485(14) 0.0403(11) -0.0021(10) 0.0033(9) -0.0003(10)
C6 0.0527(13) 0.0454(13) 0.0367(11) 0.0044(11) 0.0082(10) 0.0047(10)
C7 0.077(2) 0.0488(15) 0.0536(15) 0.0013(14) 0.0090(14) -0.0036(12)
C8 0.094(2) 0.0483(16) 0.0670(19) 0.0181(16) 0.0239(18) -0.0008(14)
C9 0.0684(19) 0.0616(19) 0.074(2) 0.0251(15) 0.0252(16) 0.0115(16)
C10 0.0463(14) 0.0630(17) 0.0663(17) 0.0124(12) 0.0123(12) 0.0038(14)
C11 0.0521(15) 0.0678(19) 0.0656(17) -0.0129(14) 0.0131(13) -0.0150(15)
C12 0.0517(17) 0.089(3) 0.098(3) -0.0225(17) 0.0209(18) -0.038(2)
C13 0.0456(16) 0.102(3) 0.102(3) -0.0059(18) -0.0069(17) -0.044(3)
C14 0.0557(17) 0.088(3) 0.079(2) 0.0111(17) -0.0193(16) -0.0255(19)
C15 0.0470(13) 0.0617(17) 0.0539(15) 0.0061(12) -0.0054(11) -0.0144(13)
C16 0.0607(16) 0.0572(16) 0.0462(13) 0.0094(13) -0.0031(12) -0.0060(12)
C17 0.096(3) 0.083(3) 0.065(2) 0.012(2) -0.0210(19) 0.0078(19)
C18 0.129(4) 0.077(3) 0.068(2) 0.010(3) 0.000(2) 0.0221(19)
C19 0.108(3) 0.069(2) 0.066(2) -0.012(2) 0.018(2) 0.0080(17)
C20 0.0684(18) 0.0703(19) 0.0519(15) -0.0083(15) 0.0123(13) 0.0042(14)
O1W 0.0782(15) 0.0596(13) 0.0530(12) 0.0080(12) 0.0155(11) -0.0101(11)
O2W 0.0671(13) 0.0711(15) 0.0517(11) 0.0197(11) 0.0191(10) 0.0075(10)
Cl2 0.0553(4) 0.0632(4) 0.0859(6) 0.0081(3) 0.0024(4) 0.0106(4)
Cl1 0.0676(4) 0.0648(4) 0.0492(3) -0.0094(3) 0.0124(3) 0.0113(3)
O1 0.192(4) 0.134(3) 0.110(3) -0.021(3) 0.073(3) -0.042(2)
O2 0.097(2) 0.090(2) 0.173(3) -0.0196(17) 0.036(2) 0.044(2)
O3 0.106(2) 0.137(3) 0.086(2) 0.005(2) -0.0078(17) 0.041(2)
O4 0.0680(15) 0.146(3) 0.0756(17) -0.0163(16) 0.0126(13) 0.0196(17)
O5 0.101(2) 0.131(3) 0.249(5) -0.023(2) 0.055(3) 0.053(3)
O6 0.149(3) 0.163(4) 0.093(2) 0.083(3) -0.018(2) -0.017(2)
O7 0.109(2) 0.0748(18) 0.159(3) 0.0098(16) -0.027(2) 0.032(2)
O8 0.108(2) 0.112(2) 0.118(3) 0.0166(19) -0.039(2) -0.004(2)

loop_
_atom_type_symbol
_atom_type_description
_atom_type_scat_dispersion_real
_atom_type_scat_dispersion_imag
_atom_type_scat_source
C C 0.0033 0.0016 'International Tables Vol C Tables 4.2.6.8 and 6.1.1.4'
H H 0.0000 0.0000 'International Tables Vol C Tables 4.2.6.8 and 6.1.1.4'
N N 0.0061 0.0033 'International Tables Vol C Tables 4.2.6.8 and 6.1.1.4'
O O 0.0106 0.0060 'International Tables Vol C Tables 4.2.6.8 and 6.1.1.4'
Cl Cl 0.1484 0.1585 'International Tables Vol C Tables 4.2.6.8 and 6.1.1.4'
Ni Ni 0.3393 1.1124 'International Tables Vol C Tables 4.2.6.8 and 6.1.1.4'

loop_
_geom_angle_atom_site_label_1
_geom_angle_atom_site_label_2
_geom_angle_atom_site_label_3
_geom_angle
_geom_angle_publ_flag
N4 Ni1 N3 79.49(10) yes
N4 Ni1 N1 98.57(9) ?
N3 Ni1 N1 176.04(9) ?
N4 Ni1 N2 89.54(9) ?
N3 Ni1 N2 97.29(9) ?
N1 Ni1 N2 79.20(9) yes
N4 Ni1 O1W 91.66(9) ?
N3 Ni1 O1W 89.77(10) ?
N1 Ni1 O1W 93.74(10) ?
N2 Ni1 O1W 172.94(10) ?
N4 Ni1 O2W 171.29(10) ?
N3 Ni1 O2W 91.81(10) ?
N1 Ni1 O2W 90.14(10) ?
N2 Ni1 O2W 92.02(9) ?
O1W Ni1 O2W 87.84(9) yes
C1 N1 C5 118.4(2) ?
C1 N1 Ni1 126.1(2) ?
C5 N1 Ni1 115.28(16) ?
C10 N2 C6 118.6(2) ?
C10 N2 Ni1 126.3(2) ?
C6 N2 Ni1 114.95(16) ?
C11 N3 C15 119.2(3) ?
C11 N3 Ni1 126.1(2) ?
C15 N3 Ni1 114.66(19) ?
C20 N4 C16 118.9(3) ?
C20 N4 Ni1 125.8(2) ?
C16 N4 Ni1 114.69(19) ?
N1 C1 C2 122.6(3) ?
N1 C1 H1 118.7 ?
C2 C1 H1 118.7 ?
C3 C2 C1 118.7(3) ?
C3 C2 H2 120.7 ?
C1 C2 H2 120.7 ?
C2 C3 C4 119.7(3) ?
C2 C3 H3 120.1 ?
C4 C3 H3 120.1 ?
C5 C4 C3 119.0(3) ?
C5 C4 H4 120.5 ?
C3 C4 H4 120.5 ?
N1 C5 C4 121.5(3) ?
N1 C5 C6 115.2(2) ?
C4 C5 C6 123.3(3) ?
N2 C6 C7 121.4(3) ?
N2 C6 C5 115.3(2) ?
C7 C6 C5 123.3(3) ?
C6 C7 C8 119.1(3) ?
C6 C7 H7 120.5 ?
C8 C7 H7 120.5 ?
C9 C8 C7 119.4(3) ?
C9 C8 H8 120.3 ?
C7 C8 H8 120.3 ?
C8 C9 C10 119.3(3) ?
C8 C9 H9 120.3 ?
C10 C9 H9 120.3 ?
N2 C10 C9 122.2(3) ?
N2 C10 H10 118.9 ?
C9 C10 H10 118.9 ?
N3 C11 C12 121.9(4) ?
N3 C11 H11 119.0 ?
C12 C11 H11 119.0 ?
C13 C12 C11 118.9(4) ?
C13 C12 H12 120.6 ?
C11 C12 H12 120.6 ?
C12 C13 C14 119.8(3) ?
C12 C13 H13 120.1 ?
C14 C13 H13 120.1 ?
C13 C14 C15 119.5(4) ?
C13 C14 H14 120.2 ?
C15 C14 H14 120.2 ?
N3 C15 C14 120.5(3) ?
N3 C15 C16 115.5(2) ?
C14 C15 C16 123.9(3) ?
N4 C16 C17 120.5(3) ?
N4 C16 C15 115.2(3) ?
C17 C16 C15 124.3(3) ?
C18 C17 C16 120.1(4) ?
C18 C17 H17 119.9 ?
C16 C17 H17 119.9 ?
C17 C18 C19 119.4(4) ?
C17 C18 H18 120.3 ?
C19 C18 H18 120.3 ?
C18 C19 C20 118.5(4) ?
C18 C19 H19 120.8 ?
C20 C19 H19 120.8 ?
N4 C20 C19 122.5(3) ?
N4 C20 H20 118.7 ?
C19 C20 H20 118.7 ?
Ni1 O1W H11W 118(5) ?
Ni1 O1W H12W 124(4) ?
H11W O1W H12W 118(6) ?
Ni1 O2W H21W 117(4) ?
Ni1 O2W H22W 120(4) ?
H21W O2W H22W 109(5) ?
O5 Cl2 O7 108.5(3) ?
O5 Cl2 O6 110.0(3) ?
O7 Cl2 O6 110.2(2) ?
O5 Cl2 O8 109.4(3) ?
O7 Cl2 O8 111.9(2) ?
O6 Cl2 O8 106.9(2) ?
O2 Cl1 O3 110.2(2) ?
O2 Cl1 O1 111.8(2) ?
O3 Cl1 O1 111.3(3) ?
O2 Cl1 O4 108.0(2) ?
O3 Cl1 O4 106.75(19) ?
O1 Cl1 O4 108.6(3) ?

loop_
_geom_bond_atom_site_label_1
_geom_bond_atom_site_label_2
_geom_bond_site_symmetry_2
_geom_bond_distance
_geom_bond_publ_flag
Ni1 N4 . 2.061(2) yes
Ni1 N3 . 2.062(2) yes
Ni1 N1 . 2.066(2) yes
Ni1 N2 . 2.075(2) yes
Ni1 O1W . 2.084(2) yes
Ni1 O2W . 2.094(2) yes
N1 C1 . 1.339(3) ?
N1 C5 . 1.347(3) ?
N2 C10 . 1.340(3) ?
N2 C6 . 1.346(3) ?
N3 C11 . 1.341(4) ?
N3 C15 . 1.341(4) ?
N4 C20 . 1.337(4) ?
N4 C16 . 1.342(4) ?
C1 C2 . 1.381(4) ?
C1 H1 . 0.9300 ?
C2 C3 . 1.355(5) ?
C2 H2 . 0.9300 ?
C3 C4 . 1.383(5) ?
C3 H3 . 0.9300 ?
C4 C5 . 1.377(4) ?
C4 H4 . 0.9300 ?
C5 C6 . 1.490(3) ?
C6 C7 . 1.382(4) ?
C7 C8 . 1.384(5) ?
C7 H7 . 0.9300 ?
C8 C9 . 1.354(5) ?
C8 H8 . 0.9300 ?
C9 C10 . 1.380(4) ?
C9 H9 . 0.9300 ?
C10 H10 . 0.9300 ?
C11 C12 . 1.386(5) ?
C11 H11 . 0.9300 ?
C12 C13 . 1.357(6) ?
C12 H12 . 0.9300 ?
C13 C14 . 1.367(6) ?
C13 H13 . 0.9300 ?
C14 C15 . 1.395(4) ?
C14 H14 . 0.9300 ?
C15 C16 . 1.485(4) ?
C16 C17 . 1.391(5) ?
C17 C18 . 1.356(6) ?
C17 H17 . 0.9300 ?
C18 C19 . 1.374(6) ?
C18 H18 . 0.9300 ?
C19 C20 . 1.380(5) ?
C19 H19 . 0.9300 ?
C20 H20 . 0.9300 ?
O1W H11W . 0.64(5) ?
O1W H12W . 0.73(4) ?
O2W H21W . 0.75(5) ?
O2W H22W . 0.76(5) ?
Cl2 O5 . 1.374(3) ?
Cl2 O7 . 1.406(3) ?
Cl2 O6 . 1.417(4) ?
Cl2 O8 . 1.429(3) ?
Cl1 O2 . 1.398(3) ?
Cl1 O3 . 1.403(3) ?
Cl1 O1 . 1.405(3) ?
Cl1 O4 . 1.450(3) ?

loop_
_geom_hbond_atom_site_label_D
_geom_hbond_atom_site_label_H
_geom_hbond_atom_site_label_A
_geom_hbond_site_symmetry_A
_geom_hbond_distance_DH
_geom_hbond_distance_HA
_geom_hbond_distance_DA
_geom_hbond_angle_DHA
_geom_hbond_publ_flag
O1W H11W O8 . 0.65(5) 2.21(5) 2.852(5) 178(6) yes
O1W H12W O1 . 0.73(5) 2.19(5) 2.874(5) 157(4) yes
O2W H21W O4 4_665 0.75(5) 2.09(5) 2.839(4) 179(5) yes
O2W H22W O6 . 0.76(5) 2.04(5) 2.795(5) 172(5) yes
C9 H9 O2 2_546 0.93 2.47 3.276(5) 145 yes
C11 H11 O2W . 0.93 2.54 3.089(4) 119 yes
C12 H12 O5 1_655 0.93 2.51 3.386(6) 157 yes

loop_
_geom_torsion_atom_site_label_1
_geom_torsion_atom_site_label_2
_geom_torsion_atom_site_label_3
_geom_torsion_atom_site_label_4
_geom_torsion
N4 Ni1 N1 C1 96.8(3)
N3 Ni1 N1 C1 157.1(12)
N2 Ni1 N1 C1 -175.4(3)
O1W Ni1 N1 C1 4.5(3)
O2W Ni1 N1 C1 -83.3(3)
N4 Ni1 N1 C5 -88.14(19)
N3 Ni1 N1 C5 -27.8(14)
N2 Ni1 N1 C5 -0.26(18)
O1W Ni1 N1 C5 179.61(19)
O2W Ni1 N1 C5 91.77(19)
N4 Ni1 N2 C10 -78.2(2)
N3 Ni1 N2 C10 1.1(2)
N1 Ni1 N2 C10 -177.1(2)
O1W Ni1 N2 C10 -178.1(7)
O2W Ni1 N2 C10 93.2(2)
N4 Ni1 N2 C6 97.44(18)
N3 Ni1 N2 C6 176.78(18)
N1 Ni1 N2 C6 -1.38(17)
O1W Ni1 N2 C6 -2.4(8)
O2W Ni1 N2 C6 -91.14(19)
N4 Ni1 N3 C11 -177.6(2)
N1 Ni1 N3 C11 121.5(13)
N2 Ni1 N3 C11 94.2(2)
O1W Ni1 N3 C11 -85.9(2)
O2W Ni1 N3 C11 1.9(2)
N4 Ni1 N3 C15 2.98(19)
N1 Ni1 N3 C15 -57.9(13)
N2 Ni1 N3 C15 -85.2(2)
O1W Ni1 N3 C15 94.7(2)
O2W Ni1 N3 C15 -177.5(2)
N3 Ni1 N4 C20 -177.2(3)
N1 Ni1 N4 C20 -0.7(3)
N2 Ni1 N4 C20 -79.7(2)
O1W Ni1 N4 C20 93.3(3)
O2W Ni1 N4 C20 179.9(5)
N3 Ni1 N4 C16 -5.90(19)
N1 Ni1 N4 C16 170.60(19)
N2 Ni1 N4 C16 91.6(2)
O1W Ni1 N4 C16 -95.4(2)
O2W Ni1 N4 C16 -8.8(7)
C5 N1 C1 C2 -0.5(5)
Ni1 N1 C1 C2 174.4(3)
N1 C1 C2 C3 1.5(6)
C1 C2 C3 C4 -0.9(6)
C2 C3 C4 C5 -0.5(6)
C1 N1 C5 C4 -1.0(4)
Ni1 N1 C5 C4 -176.5(2)
C1 N1 C5 C6 177.2(3)
Ni1 N1 C5 C6 1.7(3)
C3 C4 C5 N1 1.5(5)
C3 C4 C5 C6 -176.5(3)
C10 N2 C6 C7 -1.1(4)
Ni1 N2 C6 C7 -177.2(2)
C10 N2 C6 C5 178.7(2)
Ni1 N2 C6 C5 2.7(3)
N1 C5 C6 N2 -2.9(3)
C4 C5 C6 N2 175.2(3)
N1 C5 C6 C7 176.9(2)
C4 C5 C6 C7 -4.9(4)
N2 C6 C7 C8 1.4(4)
C5 C6 C7 C8 -178.4(3)
C6 C7 C8 C9 -1.1(5)
C7 C8 C9 C10 0.6(5)
C6 N2 C10 C9 0.6(4)
Ni1 N2 C10 C9 176.1(2)
C8 C9 C10 N2 -0.3(5)
C15 N3 C11 C12 1.5(4)
Ni1 N3 C11 C12 -177.8(2)
N3 C11 C12 C13 -0.5(5)
C11 C12 C13 C14 -1.8(5)
C12 C13 C14 C15 3.1(5)
C11 N3 C15 C14 -0.2(4)
Ni1 N3 C15 C14 179.2(2)
C11 N3 C15 C16 -179.3(2)
Ni1 N3 C15 C16 0.1(3)
C13 C14 C15 N3 -2.1(5)
C13 C14 C15 C16 176.9(3)
C20 N4 C16 C17 -0.2(4)
Ni1 N4 C16 C17 -172.1(3)
C20 N4 C16 C15 179.6(3)
Ni1 N4 C16 C15 7.7(3)
N3 C15 C16 N4 -5.2(4)
C14 C15 C16 N4 175.7(3)
N3 C15 C16 C17 174.5(3)
C14 C15 C16 C17 -4.5(5)
N4 C16 C17 C18 2.2(6)
C15 C16 C17 C18 -177.6(3)
C16 C17 C18 C19 -1.8(6)
C17 C18 C19 C20 -0.4(6)
C16 N4 C20 C19 -2.2(5)
Ni1 N4 C20 C19 168.8(3)
C18 C19 C20 N4 2.5(6)
